data_4515248
loop_
_publ_author_name
'Li, Cheng-Peng'
'Zhou, Hang'
'Wang, Jia-Jun'
'Liu, Bo-Lan'
'Wang, Si'
'Yang, Xi'
'Wang, Zhong-Liang'
'Liu, Chun-Sen'
'Du, Miao'
'Zhou, Wuzong'

_publ_section_title
;
 Mechanism-Property Correlation in Coordination Polymer Crystals towards
 Design of Superior Sorbent.
;
_journal_name_full 'ACS applied materials &amp; interfaces'
_journal_paper_doi 10.1021/acsami.9b16386
_journal_year 2019
_chemical_formula_sum 'C17 H16 Ag Cr N6 O5.5'
_chemical_formula_weight 552.23
_space_group_IT_number 14
_space_group_name_Hall '-P 2yn'
_space_group_name_H-M_alt 'P 1 21/n 1'
_symmetry_cell_setting monoclinic
_symmetry_space_group_name_H-M 'P 1 21/n 1'
_atom_sites_solution_hydrogens geom
_atom_sites_solution_primary direct
_atom_sites_solution_secondary difmap
_audit_creation_method SHELXL-97
_cell_angle_alpha 90.00
_cell_angle_beta 108.198(2)
_cell_angle_gamma 90.00
_cell_formula_units_Z 4
_cell_length_a 9.4255(8)
_cell_length_b 20.3962(16)
_cell_length_c 10.4230(8)
_cell_measurement_reflns_used 4009
_cell_measurement_temperature 173(2)
_cell_measurement_theta_max 28.29
_cell_measurement_theta_min 2.29
_cell_volume 1903.5(3)
_computing_cell_refinement 'Bruker SMART'
_computing_data_collection 'Bruker SMART'
_computing_data_reduction 'Bruker SAINT'
_computing_molecular_graphics 'Bruker SHELXTL'
_computing_publication_material 'Bruker SHELXTL'
_computing_structure_refinement 'SHELXL-97 (Sheldrick, 1997)'
_computing_structure_solution 'SHELXS-97 (Sheldrick, 1990)'
_diffrn_ambient_temperature 173(2)
_diffrn_measured_fraction_theta_full 0.997
_diffrn_measured_fraction_theta_max 0.997
_diffrn_measurement_device_type 'CCD area detector'
_diffrn_measurement_method 'phi and omega scans'
_diffrn_radiation_monochromator graphite
_diffrn_radiation_source 'fine-focus sealed tube'
_diffrn_radiation_type MoK\a
_diffrn_radiation_wavelength 0.71073
_diffrn_reflns_av_R_equivalents 0.0406
_diffrn_reflns_av_sigmaI/netI 0.0446
_diffrn_reflns_limit_h_max 12
_diffrn_reflns_limit_h_min -9
_diffrn_reflns_limit_k_max 27
_diffrn_reflns_limit_k_min -21
_diffrn_reflns_limit_l_max 13
_diffrn_reflns_limit_l_min -13
_diffrn_reflns_number 14150
_diffrn_reflns_theta_full 28.33
_diffrn_reflns_theta_max 28.33
_diffrn_reflns_theta_min 2.00
_exptl_absorpt_coefficient_mu 1.648
_exptl_absorpt_correction_T_max 0.7448
_exptl_absorpt_correction_T_min 0.7132
_exptl_absorpt_correction_type multi-scan
_exptl_absorpt_process_details SADABS
_exptl_crystal_colour YELLOW
_exptl_crystal_density_diffrn 1.927
_exptl_crystal_density_meas ?
_exptl_crystal_density_method 'not measured'
_exptl_crystal_description BLOCK
_exptl_crystal_F_000 1100
_exptl_crystal_size_max 0.22
_exptl_crystal_size_mid 0.21
_exptl_crystal_size_min 0.19
_refine_diff_density_max 0.938
_refine_diff_density_min -0.680
_refine_diff_density_rms 0.110
_refine_ls_extinction_method none
_refine_ls_goodness_of_fit_ref 1.052
_refine_ls_hydrogen_treatment constr
_refine_ls_matrix_type full
_refine_ls_number_parameters 299
_refine_ls_number_reflns 4736
_refine_ls_number_restraints 0
_refine_ls_restrained_S_all 1.052
_refine_ls_R_factor_all 0.0391
_refine_ls_R_factor_gt 0.0330
_refine_ls_shift/su_max 0.001
_refine_ls_shift/su_mean 0.000
_refine_ls_structure_factor_coef Fsqd
_refine_ls_weighting_details 'calc w=1/[\s^2^(Fo^2^)+(0.0308P)^2^+1.8616P] where P=(Fo^2^+2Fc^2^)/3'
_refine_ls_weighting_scheme calc
_refine_ls_wR_factor_gt 0.0751
_refine_ls_wR_factor_ref 0.0780
_reflns_number_gt 4150
_reflns_number_total 4736
_reflns_threshold_expression >2sigma(I)
_cod_data_source_file am9b16386_si_002.cif
_cod_data_source_block 334_Cr2O7
_cod_depositor_comments
;
The following automatic conversions were performed:

data item '_exptl_absorpt_correction_type' value 'MULTI-SCAN' was
changed to 'multi-scan' in accordance with the
/home/data/users/saulius/crontab/automatic-downloads/rss-feeds/ACS/lib/dictionaries/cif_core.dic
dictionary named 'cif_core.dic' version 2.4.2 last updated on
2011-04-26.

data item '_symmetry_cell_setting' value 'Monoclinic' was changed to
'monoclinic' in accordance with the
/home/data/users/saulius/crontab/automatic-downloads/rss-feeds/ACS/lib/dictionaries/cif_core.dic
dictionary named 'cif_core.dic' version 2.4.2 last updated on
2011-04-26.

data item '_exptl_crystal_density_meas' value 'NONE' was changed to
'?' -- the value is perceived as not measured.

Automatic conversion script
Id: cif_fix_values 6909 2019-04-08 15:41:33Z antanas 
;
_cod_original_sg_symbol_H-M P2(1)/n
_cod_original_formula_sum 'C17 H16 Ag Cr N6 O5.50'
_cod_database_code 4515248

loop_
_symmetry_equiv_pos_as_xyz
'x, y, z'
'-x+1/2, y+1/2, -z+1/2'
'-x, -y, -z'
'x-1/2, -y-1/2, z-1/2'

loop_
_atom_site_label
_atom_site_type_symbol
_atom_site_fract_x
_atom_site_fract_y
_atom_site_fract_z
_atom_site_U_iso_or_equiv
_atom_site_adp_type
_atom_site_occupancy
_atom_site_symmetry_multiplicity
_atom_site_calc_flag
_atom_site_refinement_flags
_atom_site_disorder_assembly
_atom_site_disorder_group
Ag1 Ag 0.00903(2) 0.543459(10) 0.660384(19) 0.01188(7) Uani 1 1 d . . .
Cr1 Cr 0.46865(5) 0.52792(2) 0.84439(5) 0.01919(12) Uani 1 1 d . . .
O4 O 0.5131(9) 0.4704(3) 0.9712(5) 0.061(2) Uani 0.50 1 d P . .
O5W O -0.2694(3) 0.53325(11) 0.4999(2) 0.0258(5) Uani 1 1 d . A .
H5WA H -0.2695 0.5249 0.4200 0.039 Uiso 1 1 d R . .
H5WB H -0.3064 0.5002 0.5277 0.039 Uiso 1 1 d R . .
N1 N 0.0103(3) 0.57192(11) -0.1290(2) 0.0103(4) Uani 1 1 d . . .
N2 N 0.0314(3) 0.60279(10) 0.4837(2) 0.0102(4) Uani 1 1 d . A .
N3 N 0.0006(2) 0.57185(11) 0.3597(2) 0.0108(4) Uani 1 1 d . . .
N4 N 0.0818(2) 0.67111(10) 0.3414(2) 0.0077(4) Uani 1 1 d . . .
N5 N 0.2406(3) 0.73376(12) 0.8146(2) 0.0177(5) Uani 1 1 d . . .
N6 N 0.0795(3) 0.80961(12) 0.1156(2) 0.0192(5) Uani 1 1 d . A .
C1 C 0.0321(3) 0.61300(12) 0.2769(3) 0.0088(5) Uani 1 1 d . A .
C2 C 0.0799(3) 0.66218(12) 0.4706(2) 0.0085(5) Uani 1 1 d . A .
C3 C -0.1093(3) 0.56383(13) -0.0874(3) 0.0106(5) Uani 1 1 d . . .
H3 H -0.1995 0.5488 -0.1508 0.013 Uiso 1 1 calc R . .
C4 C -0.1079(3) 0.57638(13) 0.0438(3) 0.0106(5) Uani 1 1 d . A .
H4 H -0.1945 0.5694 0.0702 0.013 Uiso 1 1 calc R . .
C5 C 0.0233(3) 0.59948(12) 0.1356(2) 0.0095(5) Uani 1 1 d . . .
C6 C 0.1477(3) 0.60826(12) 0.0934(3) 0.0112(5) Uani 1 1 d . A .
H6 H 0.2387 0.6241 0.1543 0.013 Uiso 1 1 calc R . .
C7 C 0.1369(3) 0.59356(13) -0.0391(3) 0.0111(5) Uani 1 1 d . . .
H7 H 0.2227 0.5990 -0.0674 0.013 Uiso 1 1 calc R A .
C8 C 0.0365(3) 0.76005(14) 0.1785(3) 0.0135(5) Uani 1 1 d . . .
H8 H -0.0658 0.7478 0.1502 0.016 Uiso 1 1 calc R A .
C9 C 0.1356(3) 0.72573(12) 0.2836(3) 0.0090(5) Uani 1 1 d . A .
C10 C 0.2854(3) 0.74136(13) 0.3255(3) 0.0122(5) Uani 1 1 d . . .
H10 H 0.3549 0.7178 0.3962 0.015 Uiso 1 1 calc R A .
C11 C 0.3305(3) 0.79237(14) 0.2610(3) 0.0158(6) Uani 1 1 d . A .
H11 H 0.4326 0.8049 0.2867 0.019 Uiso 1 1 calc R . .
C12 C 0.2244(4) 0.82542(14) 0.1577(3) 0.0189(6) Uani 1 1 d . . .
H12 H 0.2567 0.8610 0.1149 0.023 Uiso 1 1 calc R A .
C13 C 0.1152(3) 0.81953(14) 0.6647(3) 0.0177(6) Uani 1 1 d . . .
H13 H 0.0870 0.8644 0.6527 0.021 Uiso 1 1 calc R . .
C14 C 0.0769(3) 0.77686(13) 0.5560(3) 0.0146(6) Uani 1 1 d . A .
H14 H 0.0216 0.7917 0.4682 0.018 Uiso 1 1 calc R . .
C15 C 0.1214(3) 0.71170(12) 0.5788(3) 0.0099(5) Uani 1 1 d . . .
C16 C 0.2030(3) 0.69258(14) 0.7090(3) 0.0130(5) Uani 1 1 d . A .
H16 H 0.2337 0.6481 0.7238 0.016 Uiso 1 1 calc R . .
C17 C 0.1951(3) 0.79595(15) 0.7907(3) 0.0186(6) Uani 1 1 d . . .
H17 H 0.2192 0.8256 0.8647 0.022 Uiso 1 1 calc R . .
O1 O 0.2943(3) 0.52029(14) 0.7611(3) 0.0388(7) Uani 1 1 d . A 1
O2 O 0.5247(8) 0.6020(3) 0.8284(11) 0.037(2) Uani 0.490(12) 1 d P A 1
O3 O 0.5673(5) 0.4743(3) 0.8152(8) 0.0267(19) Uani 0.490(12) 1 d P A 1
O2' O 0.5071(9) 0.5977(3) 0.8883(8) 0.0369(18) Uani 0.510(12) 1 d P A 2
O3' O 0.5664(5) 0.5041(4) 0.7396(7) 0.039(3) Uani 0.510(12) 1 d P A 2
O6W O 0.6184(3) 0.41296(11) 0.5721(3) 0.0312(6) Uani 1 1 d . . .
H6WA H 0.5687 0.4330 0.6154 0.047 Uiso 1 1 d R . .
H6WB H 0.5578 0.3889 0.5136 0.047 Uiso 1 1 d R . .

loop_
_atom_site_aniso_label
_atom_site_aniso_U_11
_atom_site_aniso_U_22
_atom_site_aniso_U_33
_atom_site_aniso_U_23
_atom_site_aniso_U_13
_atom_site_aniso_U_12
Ag1 0.01673(11) 0.01149(11) 0.00821(11) -0.00029(7) 0.00502(8) -0.00161(7)
Cr1 0.0125(2) 0.0177(2) 0.0247(3) 0.00400(19) 0.0019(2) 0.00107(17)
O4 0.120(6) 0.036(3) 0.020(3) 0.007(2) 0.010(3) 0.030(4)
O5W 0.0245(12) 0.0231(12) 0.0303(13) -0.0080(9) 0.0093(10) -0.0048(9)
N1 0.0143(11) 0.0093(11) 0.0076(10) -0.0003(8) 0.0036(9) 0.0021(8)
N2 0.0144(11) 0.0089(10) 0.0076(10) -0.0018(8) 0.0037(9) -0.0020(8)
N3 0.0143(11) 0.0115(11) 0.0075(10) -0.0023(8) 0.0049(9) -0.0015(8)
N4 0.0106(11) 0.0065(10) 0.0059(10) 0.0006(8) 0.0023(8) -0.0013(8)
N5 0.0197(13) 0.0228(13) 0.0094(11) -0.0014(10) 0.0027(10) -0.0027(10)
N6 0.0240(14) 0.0158(12) 0.0153(12) 0.0069(10) 0.0027(10) -0.0021(10)
C1 0.0080(12) 0.0097(12) 0.0082(12) -0.0005(9) 0.0019(9) -0.0002(9)
C2 0.0083(12) 0.0092(12) 0.0085(12) 0.0023(9) 0.0034(10) 0.0003(9)
C3 0.0121(13) 0.0101(12) 0.0077(12) -0.0010(9) 0.0005(10) -0.0014(10)
C4 0.0120(13) 0.0109(13) 0.0098(12) 0.0003(10) 0.0047(10) -0.0006(10)
C5 0.0142(13) 0.0080(12) 0.0062(12) 0.0023(9) 0.0031(10) 0.0000(9)
C6 0.0115(13) 0.0104(12) 0.0114(12) -0.0012(10) 0.0029(10) -0.0024(9)
C7 0.0120(13) 0.0107(13) 0.0115(12) -0.0001(10) 0.0049(10) 0.0008(9)
C8 0.0136(14) 0.0144(13) 0.0115(13) 0.0014(10) 0.0025(11) -0.0001(10)
C9 0.0122(13) 0.0068(12) 0.0094(12) 0.0015(9) 0.0056(10) -0.0004(9)
C10 0.0138(13) 0.0101(13) 0.0126(13) -0.0012(10) 0.0040(11) -0.0021(10)
C11 0.0164(15) 0.0142(14) 0.0187(14) -0.0034(11) 0.0079(12) -0.0042(10)
C12 0.0304(17) 0.0123(14) 0.0163(14) 0.0013(11) 0.0105(13) -0.0064(12)
C13 0.0234(16) 0.0119(14) 0.0181(14) -0.0033(11) 0.0067(12) -0.0025(11)
C14 0.0201(15) 0.0119(13) 0.0109(13) 0.0000(10) 0.0034(11) -0.0014(10)
C15 0.0115(13) 0.0108(12) 0.0078(12) -0.0031(9) 0.0034(10) -0.0025(9)
C16 0.0158(14) 0.0125(13) 0.0110(13) 0.0004(10) 0.0045(11) -0.0014(10)
C17 0.0241(16) 0.0195(15) 0.0127(14) -0.0082(11) 0.0064(12) -0.0051(12)
O1 0.0102(11) 0.0592(18) 0.0454(16) -0.0230(13) 0.0066(11) 0.0008(11)
O2 0.035(3) 0.020(3) 0.060(6) 0.005(3) 0.023(4) -0.001(2)
O3 0.020(3) 0.024(3) 0.035(4) 0.000(3) 0.008(2) 0.0072(19)
O2' 0.062(4) 0.020(3) 0.029(4) -0.009(3) 0.015(3) -0.018(3)
O3' 0.019(3) 0.068(5) 0.032(4) -0.029(4) 0.009(2) -0.008(2)
O6W 0.0249(13) 0.0230(12) 0.0417(14) -0.0033(11) 0.0046(11) 0.0020(9)

loop_
_atom_type_symbol
_atom_type_description
_atom_type_scat_dispersion_real
_atom_type_scat_dispersion_imag
_atom_type_scat_source
C C 0.0033 0.0016 'International Tables Vol C Tables 4.2.6.8 and 6.1.1.4'
H H 0.0000 0.0000 'International Tables Vol C Tables 4.2.6.8 and 6.1.1.4'
Ag Ag -0.8971 1.1015 'International Tables Vol C Tables 4.2.6.8 and 6.1.1.4'
Cr Cr 0.3209 0.6236 'International Tables Vol C Tables 4.2.6.8 and 6.1.1.4'
N N 0.0061 0.0033 'International Tables Vol C Tables 4.2.6.8 and 6.1.1.4'
O O 0.0106 0.0060 'International Tables Vol C Tables 4.2.6.8 and 6.1.1.4'

loop_
_geom_angle_atom_site_label_1
_geom_angle_atom_site_label_2
_geom_angle_atom_site_label_3
_geom_angle
_geom_angle_site_symmetry_1
_geom_angle_site_symmetry_3
N1 Ag1 N2 132.52(8) 1_556 .
N1 Ag1 N3 109.23(8) 1_556 3_566
N2 Ag1 N3 118.07(7) . 3_566
N1 Ag1 O1 87.91(8) 1_556 .
N2 Ag1 O1 94.47(9) . .
N3 Ag1 O1 82.02(8) 3_566 .
N1 Ag1 O5W 109.68(8) 1_556 .
N2 Ag1 O5W 81.61(8) . .
N3 Ag1 O5W 82.09(7) 3_566 .
O1 Ag1 O5W 159.43(7) . .
O2' Cr1 O3 129.4(4) . .
O2' Cr1 O1 111.4(3) . .
O3 Cr1 O1 114.0(2) . .
O2' Cr1 O2 25.5(3) . .
O3 Cr1 O2 114.0(3) . .
O1 Cr1 O2 110.2(3) . .
O2' Cr1 O3' 109.7(3) . .
O3 Cr1 O3' 35.3(3) . .
O1 Cr1 O3' 107.0(2) . .
O2 Cr1 O3' 86.6(3) . .
O2' Cr1 O4 115.7(4) . .
O3 Cr1 O4 69.3(4) . .
O1 Cr1 O4 108.1(3) . .
O2 Cr1 O4 134.8(4) . .
O3' Cr1 O4 104.3(4) . .
O2' Cr1 O4 74.6(4) . 3_667
O3 Cr1 O4 110.5(3) . 3_667
O1 Cr1 O4 107.8(3) . 3_667
O2 Cr1 O4 99.2(4) . 3_667
O3' Cr1 O4 140.1(3) . 3_667
O4 Cr1 O4 45.8(3) . 3_667
O4 O4 Cr1 73.0(4) 3_667 .
O4 O4 Cr1 61.2(4) 3_667 3_667
Cr1 O4 Cr1 134.2(3) . 3_667
Ag1 O5W H5WA 109.4 . .
Ag1 O5W H5WB 106.2 . .
H5WA O5W H5WB 107.4 . .
C3 N1 C7 118.0(2) . .
C3 N1 Ag1 122.12(17) . 1_554
C7 N1 Ag1 119.69(18) . 1_554
C2 N2 N3 107.5(2) . .
C2 N2 Ag1 134.31(18) . .
N3 N2 Ag1 117.97(16) . .
C1 N3 N2 107.4(2) . .
C1 N3 Ag1 126.41(18) . 3_566
N2 N3 Ag1 121.84(16) . 3_566
C2 N4 C1 105.1(2) . .
C2 N4 C9 129.4(2) . .
C1 N4 C9 125.3(2) . .
C17 N5 C16 117.0(2) . .
C8 N6 C12 117.2(2) . .
N3 C1 N4 110.2(2) . .
N3 C1 C5 126.0(2) . .
N4 C1 C5 123.7(2) . .
N2 C2 N4 109.7(2) . .
N2 C2 C15 124.7(2) . .
N4 C2 C15 125.6(2) . .
N1 C3 C4 123.2(2) . .
N1 C3 H3 118.4 . .
C4 C3 H3 118.4 . .
C3 C4 C5 118.3(2) . .
C3 C4 H4 120.9 . .
C5 C4 H4 120.9 . .
C6 C5 C4 119.0(2) . .
C6 C5 C1 120.2(2) . .
C4 C5 C1 120.7(2) . .
C7 C6 C5 118.8(2) . .
C7 C6 H6 120.6 . .
C5 C6 H6 120.6 . .
N1 C7 C6 122.7(2) . .
N1 C7 H7 118.7 . .
C6 C7 H7 118.7 . .
N6 C8 C9 122.5(3) . .
N6 C8 H8 118.7 . .
C9 C8 H8 118.7 . .
C10 C9 C8 120.2(2) . .
C10 C9 N4 120.6(2) . .
C8 C9 N4 119.0(2) . .
C11 C10 C9 117.5(3) . .
C11 C10 H10 121.2 . .
C9 C10 H10 121.2 . .
C10 C11 C12 119.1(3) . .
C10 C11 H11 120.4 . .
C12 C11 H11 120.4 . .
N6 C12 C11 123.4(3) . .
N6 C12 H12 118.3 . .
C11 C12 H12 118.3 . .
C17 C13 C14 119.0(3) . .
C17 C13 H13 120.5 . .
C14 C13 H13 120.5 . .
C13 C14 C15 118.3(3) . .
C13 C14 H14 120.9 . .
C15 C14 H14 120.9 . .
C16 C15 C14 118.7(2) . .
C16 C15 C2 119.2(2) . .
C14 C15 C2 122.0(2) . .
N5 C16 C15 123.3(3) . .
N5 C16 H16 118.3 . .
C15 C16 H16 118.3 . .
N5 C17 C13 123.7(3) . .
N5 C17 H17 118.1 . .
C13 C17 H17 118.1 . .
Cr1 O1 Ag1 162.08(15) . .
H6WA O6W H6WB 107.4 . .

loop_
_geom_bond_atom_site_label_1
_geom_bond_atom_site_label_2
_geom_bond_distance
_geom_bond_site_symmetry_2
Ag1 N1 2.267(2) 1_556
Ag1 N2 2.268(2) .
Ag1 N3 2.360(2) 3_566
Ag1 O1 2.606(2) .
Ag1 O5W 2.643(2) .
Cr1 O2' 1.504(6) .
Cr1 O3 1.527(5) .
Cr1 O1 1.608(2) .
Cr1 O2 1.626(7) .
Cr1 O3' 1.705(5) .
Cr1 O4 1.719(5) .
Cr1 O4 1.876(6) 3_667
O4 O4 1.406(11) 3_667
O4 Cr1 1.876(6) 3_667
O5W H5WA 0.8501 .
O5W H5WB 0.8499 .
N1 C3 1.338(3) .
N1 C7 1.341(3) .
N1 Ag1 2.267(2) 1_554
N2 C2 1.317(3) .
N2 N3 1.386(3) .
N3 C1 1.303(3) .
N3 Ag1 2.360(2) 3_566
N4 C2 1.364(3) .
N4 C1 1.371(3) .
N4 C9 1.433(3) .
N5 C17 1.337(4) .
N5 C16 1.342(4) .
N6 C8 1.335(4) .
N6 C12 1.337(4) .
C1 C5 1.475(3) .
C2 C15 1.473(3) .
C3 C4 1.388(4) .
C3 H3 0.9500 .
C4 C5 1.388(4) .
C4 H4 0.9500 .
C5 C6 1.387(4) .
C6 C7 1.385(4) .
C6 H6 0.9500 .
C7 H7 0.9500 .
C8 C9 1.387(4) .
C8 H8 0.9500 .
C9 C10 1.379(4) .
C10 C11 1.376(4) .
C10 H10 0.9500 .
C11 C12 1.394(4) .
C11 H11 0.9500 .
C12 H12 0.9500 .
C13 C17 1.381(4) .
C13 C14 1.384(4) .
C13 H13 0.9500 .
C14 C15 1.392(4) .
C14 H14 0.9500 .
C15 C16 1.390(4) .
C16 H16 0.9500 .
C17 H17 0.9500 .
O6W H6WA 0.8499 .
O6W H6WB 0.8501 .

loop_
_geom_hbond_atom_site_label_D
_geom_hbond_atom_site_label_H
_geom_hbond_atom_site_label_A
_geom_hbond_distance_DH
_geom_hbond_distance_HA
_geom_hbond_distance_DA
_geom_hbond_angle_DHA
_geom_hbond_site_symmetry_A
O5W H5WA O1 0.85 2.05 2.873(3) 163.5 3_566
O5W H5WB O6W 0.85 2.02 2.864(3) 170.5 1_455
O6W H6WA O3 0.85 2.25 2.996(7) 146.6 .
O6W H6WA O3' 0.85 1.95 2.698(6) 146.3 .
O6W H6WB N6 0.85 2.24 3.078(3) 169.0 2_545

loop_
_geom_torsion_atom_site_label_1
_geom_torsion_atom_site_label_2
_geom_torsion_atom_site_label_3
_geom_torsion_atom_site_label_4
_geom_torsion
_geom_torsion_site_symmetry_1
_geom_torsion_site_symmetry_4
O2' Cr1 O4 O4 28.2(9) . 3_667
O3 Cr1 O4 O4 153.0(8) . 3_667
O1 Cr1 O4 O4 -97.5(6) . 3_667
O2 Cr1 O4 O4 49.2(10) . 3_667
O3' Cr1 O4 O4 148.8(6) . 3_667
O2' Cr1 O4 Cr1 28.2(9) . 3_667
O3 Cr1 O4 Cr1 153.0(8) . 3_667
O1 Cr1 O4 Cr1 -97.5(6) . 3_667
O2 Cr1 O4 Cr1 49.2(10) . 3_667
O3' Cr1 O4 Cr1 148.8(6) . 3_667
O4 Cr1 O4 Cr1 0.0 3_667 3_667
N1 Ag1 N2 C2 17.0(3) 1_556 .
N3 Ag1 N2 C2 -157.6(2) 3_566 .
O1 Ag1 N2 C2 -74.2(3) . .
O5W Ag1 N2 C2 126.1(3) . .
N1 Ag1 N2 N3 -169.17(16) 1_556 .
N3 Ag1 N2 N3 16.2(2) 3_566 .
O1 Ag1 N2 N3 99.57(18) . .
O5W Ag1 N2 N3 -60.10(18) . .
C2 N2 N3 C1 0.4(3) . .
Ag1 N2 N3 C1 -174.94(17) . .
C2 N2 N3 Ag1 158.48(17) . 3_566
Ag1 N2 N3 Ag1 -16.9(2) . 3_566
N2 N3 C1 N4 -0.7(3) . .
Ag1 N3 C1 N4 -157.44(17) 3_566 .
N2 N3 C1 C5 176.7(2) . .
Ag1 N3 C1 C5 19.9(4) 3_566 .
C2 N4 C1 N3 0.7(3) . .
C9 N4 C1 N3 175.6(2) . .
C2 N4 C1 C5 -176.8(2) . .
C9 N4 C1 C5 -1.8(4) . .
N3 N2 C2 N4 0.0(3) . .
Ag1 N2 C2 N4 174.27(18) . .
N3 N2 C2 C15 178.4(2) . .
Ag1 N2 C2 C15 -7.4(4) . .
C1 N4 C2 N2 -0.4(3) . .
C9 N4 C2 N2 -175.1(2) . .
C1 N4 C2 C15 -178.7(2) . .
C9 N4 C2 C15 6.6(4) . .
C7 N1 C3 C4 -0.4(4) . .
Ag1 N1 C3 C4 175.16(19) 1_554 .
N1 C3 C4 C5 1.1(4) . .
C3 C4 C5 C6 -0.8(4) . .
C3 C4 C5 C1 -179.3(2) . .
N3 C1 C5 C6 -123.7(3) . .
N4 C1 C5 C6 53.4(4) . .
N3 C1 C5 C4 54.8(4) . .
N4 C1 C5 C4 -128.2(3) . .
C4 C5 C6 C7 -0.1(4) . .
C1 C5 C6 C7 178.4(2) . .
C3 N1 C7 C6 -0.6(4) . .
Ag1 N1 C7 C6 -176.27(19) 1_554 .
C5 C6 C7 N1 0.9(4) . .
C12 N6 C8 C9 0.2(4) . .
N6 C8 C9 C10 -1.3(4) . .
N6 C8 C9 N4 -177.0(3) . .
C2 N4 C9 C10 65.4(4) . .
C1 N4 C9 C10 -108.3(3) . .
C2 N4 C9 C8 -118.9(3) . .
C1 N4 C9 C8 67.4(3) . .
C8 C9 C10 C11 1.2(4) . .
N4 C9 C10 C11 176.8(2) . .
C9 C10 C11 C12 -0.1(4) . .
C8 N6 C12 C11 0.9(4) . .
C10 C11 C12 N6 -1.0(4) . .
C17 C13 C14 C15 -0.3(4) . .
C13 C14 C15 C16 -0.4(4) . .
C13 C14 C15 C2 177.2(3) . .
N2 C2 C15 C16 42.0(4) . .
N4 C2 C15 C16 -139.9(3) . .
N2 C2 C15 C14 -135.6(3) . .
N4 C2 C15 C14 42.5(4) . .
C17 N5 C16 C15 0.4(4) . .
C14 C15 C16 N5 0.4(4) . .
C2 C15 C16 N5 -177.3(3) . .
C16 N5 C17 C13 -1.1(5) . .
C14 C13 C17 N5 1.1(5) . .
O2' Cr1 O1 Ag1 -16.0(7) . .
O3 Cr1 O1 Ag1 -172.9(6) . .
O2 Cr1 O1 Ag1 -43.3(7) . .
O3' Cr1 O1 Ag1 -135.9(6) . .
O4 Cr1 O1 Ag1 112.2(6) . .
O4 Cr1 O1 Ag1 63.9(6) 3_667 .
N1 Ag1 O1 Cr1 -47.4(6) 1_556 .
N2 Ag1 O1 Cr1 85.1(6) . .
N3 Ag1 O1 Cr1 -157.2(6) 3_566 .
O5W Ag1 O1 Cr1 163.1(4) . .
